data_7115513
loop_
_publ_author_name
'Wen Zhou'
'Brian O. Patrick'
'Kevin M. Smith'

_publ_section_title
;
 Influence of redox non-innocent phenylenediamido ligands on chromium
 imido hydrogen-atom abstraction reactivity
;
_journal_name_full Chem.Commun.
_journal_page_first 9958
_journal_paper_doi 10.1039/C4cc04545A
_journal_volume 50
_journal_year 2014
_chemical_formula_sum 'C34 H48 Cr N4'
_chemical_formula_weight 564.76
_chemical_name_systematic
;
 ?
;
_space_group_IT_number 2
_symmetry_cell_setting triclinic
_symmetry_space_group_name_Hall '-P 1'
_symmetry_space_group_name_H-M 'P -1'
_atom_sites_solution_hydrogens geom
_atom_sites_solution_primary direct
_atom_sites_solution_secondary difmap
_audit_creation_method SHELXL-97
_cell_angle_alpha 106.3990(10)
_cell_angle_beta 91.635(2)
_cell_angle_gamma 113.395(2)
_cell_formula_units_Z 2
_cell_length_a 12.1837(4)
_cell_length_b 12.1849(3)
_cell_length_c 12.4184(4)
_cell_measurement_reflns_used 9930
_cell_measurement_temperature 173(2)
_cell_measurement_theta_max 27.882
_cell_measurement_theta_min 2.448
_cell_volume 1602.36(9)
_computing_structure_refinement 'SHELXL-97 (Sheldrick, 2008)'
_diffrn_ambient_temperature 173(2)
_diffrn_measured_fraction_theta_full 0.969
_diffrn_measured_fraction_theta_max 0.969
_diffrn_measurement_device_type 'Bruker X8 APEX II'
_diffrn_measurement_method 'area detector'
_diffrn_radiation_monochromator graphite
_diffrn_radiation_source 'fine-focus sealed tube'
_diffrn_radiation_type MoK\a
_diffrn_radiation_wavelength 0.71073
_diffrn_reflns_av_R_equivalents 0.0280
_diffrn_reflns_av_sigmaI/netI 0.0299
_diffrn_reflns_limit_h_max 15
_diffrn_reflns_limit_h_min -15
_diffrn_reflns_limit_k_max 16
_diffrn_reflns_limit_k_min -15
_diffrn_reflns_limit_l_max 15
_diffrn_reflns_limit_l_min -16
_diffrn_reflns_number 29214
_diffrn_reflns_theta_full 27.93
_diffrn_reflns_theta_max 27.93
_diffrn_reflns_theta_min 1.73
_exptl_absorpt_coefficient_mu 0.384
_exptl_absorpt_correction_T_max 0.977
_exptl_absorpt_correction_T_min 0.862
_exptl_absorpt_correction_type multi-scan
_exptl_crystal_colour black
_exptl_crystal_density_diffrn 1.171
_exptl_crystal_density_method 'not measured'
_exptl_crystal_description prism
_exptl_crystal_F_000 608
_exptl_crystal_size_max 0.270
_exptl_crystal_size_mid 0.110
_exptl_crystal_size_min 0.060
_refine_diff_density_max 0.508
_refine_diff_density_min -0.426
_refine_diff_density_rms 0.057
_refine_ls_extinction_method none
_refine_ls_goodness_of_fit_ref 1.049
_refine_ls_hydrogen_treatment constr
_refine_ls_matrix_type full
_refine_ls_number_parameters 358
_refine_ls_number_reflns 7442
_refine_ls_number_restraints 0
_refine_ls_restrained_S_all 1.049
_refine_ls_R_factor_all 0.0558
_refine_ls_R_factor_gt 0.0417
_refine_ls_shift/su_max 0.000
_refine_ls_shift/su_mean 0.000
_refine_ls_structure_factor_coef Fsqd
_refine_ls_weighting_details 'calc w=1/[\s^2^(Fo^2^)+(0.0480P)^2^+1.2972P] where P=(Fo^2^+2Fc^2^)/3'
_refine_ls_weighting_scheme calc
_refine_ls_wR_factor_gt 0.1072
_refine_ls_wR_factor_ref 0.1152
_reflns_number_gt 6059
_reflns_number_total 7442
_reflns_threshold_expression >2\s(I)
_cod_data_source_file c4cc04545a2.cif
_cod_data_source_block 9_Np_bis_NMes_ks228
_cod_original_cell_volume 1602.36(8)
_cod_database_code 7115513

loop_
_symmetry_equiv_pos_as_xyz
'x, y, z'
'-x, -y, -z'

loop_
_atom_site_label
_atom_site_type_symbol
_atom_site_fract_x
_atom_site_fract_y
_atom_site_fract_z
_atom_site_U_iso_or_equiv
_atom_site_adp_type
_atom_site_occupancy
_atom_site_symmetry_multiplicity
_atom_site_calc_flag
_atom_site_refinement_flags
C1 C 0.77202(18) 0.22236(17) 0.08940(16) 0.0232(4) Uani 1 1 d .
C2 C 0.7917(2) 0.23124(18) -0.02092(17) 0.0284(4) Uani 1 1 d .
H2 H 0.8715 0.2580 -0.0388 0.034 Uiso 1 1 calc R
C3 C 0.6966(2) 0.20163(19) -0.10110(17) 0.0308(5) Uani 1 1 d .
H3 H 0.7112 0.2092 -0.1740 0.037 Uiso 1 1 calc R
C4 C 0.5773(2) 0.16005(19) -0.07742(17) 0.0291(4) Uani 1 1 d .
H4 H 0.5122 0.1388 -0.1347 0.035 Uiso 1 1 calc R
C5 C 0.55381(19) 0.14982(18) 0.02779(16) 0.0245(4) Uani 1 1 d .
H5 H 0.4728 0.1213 0.0424 0.029 Uiso 1 1 calc R
C6 C 0.64943(18) 0.18139(16) 0.11447(15) 0.0214(4) Uani 1 1 d .
C7 C 0.52850(17) 0.16369(17) 0.26996(15) 0.0209(4) Uani 1 1 d .
H7A H 0.5179 0.1118 0.3208 0.025 Uiso 1 1 calc R
H7B H 0.4593 0.1172 0.2068 0.025 Uiso 1 1 calc R
C8 C 0.52468(18) 0.28961(18) 0.33723(16) 0.0252(4) Uani 1 1 d .
C9 C 0.5404(3) 0.3736(2) 0.2628(2) 0.0444(6) Uani 1 1 d .
H9A H 0.6198 0.3947 0.2382 0.067 Uiso 1 1 calc R
H9B H 0.5347 0.4514 0.3064 0.067 Uiso 1 1 calc R
H9C H 0.4766 0.3288 0.1960 0.067 Uiso 1 1 calc R
C10 C 0.6234(2) 0.3587(2) 0.4418(2) 0.0392(5) Uani 1 1 d .
H10A H 0.6129 0.3041 0.4891 0.059 Uiso 1 1 calc R
H10B H 0.6176 0.4362 0.4857 0.059 Uiso 1 1 calc R
H10C H 0.7031 0.3799 0.4176 0.059 Uiso 1 1 calc R
C11 C 0.4004(2) 0.2568(2) 0.37502(19) 0.0339(5) Uani 1 1 d .
H11A H 0.3900 0.2027 0.4228 0.051 Uiso 1 1 calc R
H11B H 0.3370 0.2121 0.3080 0.051 Uiso 1 1 calc R
H11C H 0.3947 0.3345 0.4185 0.051 Uiso 1 1 calc R
C12 C 0.98643(18) 0.32656(18) 0.18170(18) 0.0289(4) Uani 1 1 d .
H12A H 1.0052 0.3136 0.1033 0.035 Uiso 1 1 calc R
H12B H 1.0353 0.2983 0.2230 0.035 Uiso 1 1 calc R
C13 C 1.0238(2) 0.46902(19) 0.24086(19) 0.0336(5) Uani 1 1 d .
C14 C 0.9668(4) 0.5228(2) 0.1722(2) 0.0705(11) Uani 1 1 d .
H14A H 0.9899 0.5084 0.0962 0.106 Uiso 1 1 calc R
H14B H 0.9952 0.6137 0.2103 0.106 Uiso 1 1 calc R
H14C H 0.8784 0.4813 0.1654 0.106 Uiso 1 1 calc R
C15 C 1.1615(3) 0.5346(3) 0.2533(4) 0.0979(16) Uani 1 1 d .
H15A H 1.1858 0.5208 0.1778 0.147 Uiso 1 1 calc R
H15B H 1.1980 0.4998 0.2983 0.147 Uiso 1 1 calc R
H15C H 1.1892 0.6253 0.2916 0.147 Uiso 1 1 calc R
C16 C 0.9886(3) 0.4912(2) 0.35729(19) 0.0440(6) Uani 1 1 d .
H16A H 1.0260 0.4567 0.4019 0.066 Uiso 1 1 calc R
H16B H 0.9003 0.4493 0.3507 0.066 Uiso 1 1 calc R
H16C H 1.0167 0.5821 0.3953 0.066 Uiso 1 1 calc R
C17 C 0.86910(16) 0.15658(17) 0.48766(16) 0.0209(4) Uani 1 1 d .
C18 C 0.78786(16) 0.11275(16) 0.56083(15) 0.0201(4) Uani 1 1 d .
C19 C 0.83053(17) 0.09069(17) 0.65398(16) 0.0226(4) Uani 1 1 d .
H19 H 0.7755 0.0594 0.7022 0.027 Uiso 1 1 calc R
C20 C 0.95054(18) 0.11271(19) 0.67887(17) 0.0271(4) Uani 1 1 d .
C21 C 1.02904(18) 0.1553(2) 0.60532(19) 0.0299(4) Uani 1 1 d .
H21 H 1.1113 0.1699 0.6209 0.036 Uiso 1 1 calc R
C22 C 0.99135(17) 0.17692(19) 0.51045(17) 0.0262(4) Uani 1 1 d .
C23 C 0.65809(16) 0.09183(19) 0.54015(17) 0.0248(4) Uani 1 1 d .
H23A H 0.6108 0.0401 0.5847 0.037 Uiso 1 1 calc R
H23B H 0.6254 0.0483 0.4591 0.037 Uiso 1 1 calc R
H23C H 0.6532 0.1734 0.5632 0.037 Uiso 1 1 calc R
C24 C 0.9958(2) 0.0956(2) 0.7842(2) 0.0379(5) Uani 1 1 d .
H24A H 1.0500 0.1781 0.8378 0.057 Uiso 1 1 calc R
H24B H 1.0400 0.0427 0.7637 0.057 Uiso 1 1 calc R
H24C H 0.9269 0.0547 0.8197 0.057 Uiso 1 1 calc R
C25 C 1.08004(19) 0.2246(2) 0.4343(2) 0.0367(5) Uani 1 1 d .
H25A H 1.0980 0.3131 0.4450 0.055 Uiso 1 1 calc R
H25B H 1.0449 0.1740 0.3548 0.055 Uiso 1 1 calc R
H25C H 1.1550 0.2175 0.4536 0.055 Uiso 1 1 calc R
C26 C 0.71732(17) -0.13451(17) 0.14071(16) 0.0221(4) Uani 1 1 d .
C27 C 0.66872(19) -0.22196(18) 0.19961(17) 0.0265(4) Uani 1 1 d .
C28 C 0.6502(2) -0.34581(19) 0.14808(18) 0.0346(5) Uani 1 1 d .
H28 H 0.6183 -0.4047 0.1881 0.041 Uiso 1 1 calc R
C29 C 0.6767(2) -0.3874(2) 0.03968(19) 0.0378(5) Uani 1 1 d .
C30 C 0.7243(2) -0.29938(19) -0.01698(17) 0.0312(5) Uani 1 1 d .
H30 H 0.7429 -0.3261 -0.0909 0.037 Uiso 1 1 calc R
C31 C 0.74556(18) -0.17384(18) 0.03103(16) 0.0244(4) Uani 1 1 d .
C32 C 0.6375(2) -0.18161(19) 0.31623(17) 0.0289(4) Uani 1 1 d .
H32A H 0.6084 -0.2534 0.3453 0.043 Uiso 1 1 calc R
H32B H 0.5741 -0.1520 0.3120 0.043 Uiso 1 1 calc R
H32C H 0.7098 -0.1131 0.3674 0.043 Uiso 1 1 calc R
C33 C 0.6548(3) -0.5232(2) -0.0124(2) 0.0534(7) Uani 1 1 d .
H33A H 0.6312 -0.5492 -0.0949 0.080 Uiso 1 1 calc R
H33B H 0.5898 -0.5763 0.0196 0.080 Uiso 1 1 calc R
H33C H 0.7292 -0.5326 0.0041 0.080 Uiso 1 1 calc R
C34 C 0.80201(19) -0.07909(19) -0.02928(17) 0.0284(4) Uani 1 1 d .
H34A H 0.8140 -0.1219 -0.1046 0.043 Uiso 1 1 calc R
H34B H 0.8804 -0.0150 0.0151 0.043 Uiso 1 1 calc R
H34C H 0.7485 -0.0386 -0.0377 0.043 Uiso 1 1 calc R
N1 N 0.63997(14) 0.17769(14) 0.22310(13) 0.0198(3) Uani 1 1 d .
N2 N 0.85802(14) 0.24873(14) 0.17698(13) 0.0227(3) Uani 1 1 d .
N3 N 0.83056(14) 0.18370(14) 0.39677(13) 0.0216(3) Uani 1 1 d .
N4 N 0.74012(14) -0.00967(14) 0.19096(13) 0.0218(3) Uani 1 1 d .
Cr01 Cr 0.77273(3) 0.14069(3) 0.25975(2) 0.01946(9) Uani 1 1 d .

loop_
_atom_site_aniso_label
_atom_site_aniso_U_11
_atom_site_aniso_U_22
_atom_site_aniso_U_33
_atom_site_aniso_U_23
_atom_site_aniso_U_13
_atom_site_aniso_U_12
C1 0.0336(10) 0.0177(8) 0.0268(10) 0.0135(7) 0.0175(8) 0.0140(8)
C2 0.0449(12) 0.0237(10) 0.0294(10) 0.0173(8) 0.0241(9) 0.0200(9)
C3 0.0578(14) 0.0269(10) 0.0235(10) 0.0158(8) 0.0219(9) 0.0273(10)
C4 0.0492(13) 0.0271(10) 0.0218(9) 0.0111(8) 0.0112(9) 0.0241(10)
C5 0.0352(11) 0.0221(9) 0.0252(9) 0.0123(7) 0.0129(8) 0.0173(8)
C6 0.0332(10) 0.0173(8) 0.0223(9) 0.0120(7) 0.0145(8) 0.0146(8)
C7 0.0240(9) 0.0226(9) 0.0218(9) 0.0128(7) 0.0112(7) 0.0112(7)
C8 0.0348(11) 0.0227(9) 0.0279(10) 0.0142(8) 0.0174(8) 0.0168(8)
C9 0.0760(18) 0.0381(13) 0.0509(14) 0.0319(11) 0.0425(13) 0.0414(13)
C10 0.0417(13) 0.0278(11) 0.0424(13) 0.0014(9) 0.0108(10) 0.0156(10)
C11 0.0387(12) 0.0368(12) 0.0360(12) 0.0145(9) 0.0220(9) 0.0228(10)
C12 0.0284(10) 0.0223(9) 0.0365(11) 0.0128(8) 0.0212(9) 0.0078(8)
C13 0.0391(12) 0.0209(10) 0.0374(12) 0.0125(9) 0.0205(9) 0.0061(9)
C14 0.150(3) 0.0252(12) 0.0365(14) 0.0118(11) 0.0064(17) 0.0361(17)
C15 0.056(2) 0.0263(14) 0.173(4) 0.0056(19) 0.058(2) -0.0052(13)
C16 0.0653(17) 0.0243(11) 0.0289(11) 0.0078(9) 0.0161(11) 0.0055(11)
C17 0.0216(9) 0.0183(8) 0.0245(9) 0.0085(7) 0.0079(7) 0.0087(7)
C18 0.0204(9) 0.0167(8) 0.0234(9) 0.0060(7) 0.0075(7) 0.0078(7)
C19 0.0247(9) 0.0186(9) 0.0258(9) 0.0098(7) 0.0089(7) 0.0083(7)
C20 0.0277(10) 0.0257(10) 0.0329(11) 0.0139(8) 0.0061(8) 0.0131(8)
C21 0.0225(10) 0.0327(11) 0.0437(12) 0.0200(9) 0.0104(9) 0.0154(9)
C22 0.0231(9) 0.0272(10) 0.0354(11) 0.0168(8) 0.0140(8) 0.0126(8)
C23 0.0189(9) 0.0284(10) 0.0275(10) 0.0123(8) 0.0093(7) 0.0077(8)
C24 0.0360(12) 0.0465(13) 0.0441(13) 0.0279(11) 0.0090(10) 0.0210(11)
C25 0.0251(10) 0.0495(14) 0.0492(13) 0.0304(11) 0.0205(10) 0.0184(10)
C26 0.0275(9) 0.0213(9) 0.0250(9) 0.0120(7) 0.0106(7) 0.0143(8)
C27 0.0370(11) 0.0244(10) 0.0255(10) 0.0137(8) 0.0131(8) 0.0159(8)
C28 0.0584(14) 0.0240(10) 0.0327(11) 0.0186(9) 0.0208(10) 0.0213(10)
C29 0.0654(16) 0.0261(11) 0.0349(12) 0.0152(9) 0.0214(11) 0.0276(11)
C30 0.0504(13) 0.0297(11) 0.0260(10) 0.0135(8) 0.0182(9) 0.0253(10)
C31 0.0315(10) 0.0267(10) 0.0254(10) 0.0161(8) 0.0128(8) 0.0168(8)
C32 0.0416(12) 0.0249(10) 0.0260(10) 0.0145(8) 0.0159(9) 0.0147(9)
C33 0.104(2) 0.0301(12) 0.0421(14) 0.0177(11) 0.0322(14) 0.0383(14)
C34 0.0375(11) 0.0297(10) 0.0285(10) 0.0179(8) 0.0158(8) 0.0180(9)
N1 0.0256(8) 0.0184(7) 0.0218(8) 0.0116(6) 0.0120(6) 0.0117(6)
N2 0.0260(8) 0.0186(7) 0.0281(8) 0.0127(6) 0.0155(7) 0.0096(6)
N3 0.0213(8) 0.0194(7) 0.0260(8) 0.0105(6) 0.0096(6) 0.0079(6)
N4 0.0233(8) 0.0216(8) 0.0262(8) 0.0135(6) 0.0111(6) 0.0106(6)
Cr01 0.02283(16) 0.01727(15) 0.02249(16) 0.01112(11) 0.01149(11) 0.00891(12)

loop_
_atom_type_symbol
_atom_type_description
_atom_type_scat_dispersion_real
_atom_type_scat_dispersion_imag
_atom_type_scat_source
C C 0.0033 0.0016 'International Tables Vol C Tables 4.2.6.8 and 6.1.1.4'
H H 0.0000 0.0000 'International Tables Vol C Tables 4.2.6.8 and 6.1.1.4'
N N 0.0061 0.0033 'International Tables Vol C Tables 4.2.6.8 and 6.1.1.4'
Cr Cr 0.3209 0.6236 'International Tables Vol C Tables 4.2.6.8 and 6.1.1.4'

loop_
_geom_angle_atom_site_label_1
_geom_angle_atom_site_label_2
_geom_angle_atom_site_label_3
_geom_angle
N2 C1 C2 126.57(18)
N2 C1 C6 114.77(15)
C2 C1 C6 118.66(18)
C3 C2 C1 120.44(19)
C3 C2 H2 119.8
C1 C2 H2 119.8
C2 C3 C4 120.97(18)
C2 C3 H3 119.5
C4 C3 H3 119.5
C5 C4 C3 120.7(2)
C5 C4 H4 119.7
C3 C4 H4 119.7
C4 C5 C6 120.54(19)
C4 C5 H5 119.7
C6 C5 H5 119.7
N1 C6 C5 126.96(17)
N1 C6 C1 114.34(17)
C5 C6 C1 118.70(16)
N1 C7 C8 114.44(15)
N1 C7 H7A 108.7
C8 C7 H7A 108.7
N1 C7 H7B 108.7
C8 C7 H7B 108.7
H7A C7 H7B 107.6
C9 C8 C10 109.89(19)
C9 C8 C11 109.24(18)
C10 C8 C11 109.43(17)
C9 C8 C7 111.01(16)
C10 C8 C7 110.19(16)
C11 C8 C7 107.02(16)
C8 C9 H9A 109.5
C8 C9 H9B 109.5
H9A C9 H9B 109.5
C8 C9 H9C 109.5
H9A C9 H9C 109.5
H9B C9 H9C 109.5
C8 C10 H10A 109.5
C8 C10 H10B 109.5
H10A C10 H10B 109.5
C8 C10 H10C 109.5
H10A C10 H10C 109.5
H10B C10 H10C 109.5
C8 C11 H11A 109.5
C8 C11 H11B 109.5
H11A C11 H11B 109.5
C8 C11 H11C 109.5
H11A C11 H11C 109.5
H11B C11 H11C 109.5
N2 C12 C13 113.24(16)
N2 C12 H12A 108.9
C13 C12 H12A 108.9
N2 C12 H12B 108.9
C13 C12 H12B 108.9
H12A C12 H12B 107.7
C16 C13 C14 109.5(2)
C16 C13 C15 108.6(3)
C14 C13 C15 109.8(3)
C16 C13 C12 110.37(17)
C14 C13 C12 111.7(2)
C15 C13 C12 106.83(19)
C13 C14 H14A 109.5
C13 C14 H14B 109.5
H14A C14 H14B 109.5
C13 C14 H14C 109.5
H14A C14 H14C 109.5
H14B C14 H14C 109.5
C13 C15 H15A 109.5
C13 C15 H15B 109.5
H15A C15 H15B 109.5
C13 C15 H15C 109.5
H15A C15 H15C 109.5
H15B C15 H15C 109.5
C13 C16 H16A 109.5
C13 C16 H16B 109.5
H16A C16 H16B 109.5
C13 C16 H16C 109.5
H16A C16 H16C 109.5
H16B C16 H16C 109.5
N3 C17 C18 120.21(16)
N3 C17 C22 120.15(16)
C18 C17 C22 119.60(17)
C19 C18 C17 118.83(17)
C19 C18 C23 120.13(16)
C17 C18 C23 121.03(17)
C20 C19 C18 122.28(18)
C20 C19 H19 118.9
C18 C19 H19 118.9
C19 C20 C21 117.98(18)
C19 C20 C24 121.10(19)
C21 C20 C24 120.90(19)
C22 C21 C20 122.30(18)
C22 C21 H21 118.8
C20 C21 H21 118.8
C21 C22 C17 118.98(17)
C21 C22 C25 120.33(18)
C17 C22 C25 120.67(18)
C18 C23 H23A 109.5
C18 C23 H23B 109.5
H23A C23 H23B 109.5
C18 C23 H23C 109.5
H23A C23 H23C 109.5
H23B C23 H23C 109.5
C20 C24 H24A 109.5
C20 C24 H24B 109.5
H24A C24 H24B 109.5
C20 C24 H24C 109.5
H24A C24 H24C 109.5
H24B C24 H24C 109.5
C22 C25 H25A 109.5
C22 C25 H25B 109.5
H25A C25 H25B 109.5
C22 C25 H25C 109.5
H25A C25 H25C 109.5
H25B C25 H25C 109.5
N4 C26 C27 120.16(16)
N4 C26 C31 119.72(16)
C27 C26 C31 120.10(17)
C28 C27 C26 118.71(17)
C28 C27 C32 120.58(17)
C26 C27 C32 120.71(17)
C27 C28 C29 122.41(18)
C27 C28 H28 118.8
C29 C28 H28 118.8
C30 C29 C28 117.84(19)
C30 C29 C33 121.91(19)
C28 C29 C33 120.25(19)
C31 C30 C29 122.14(18)
C31 C30 H30 118.9
C29 C30 H30 118.9
C30 C31 C26 118.79(17)
C30 C31 C34 121.36(17)
C26 C31 C34 119.81(17)
C27 C32 H32A 109.5
C27 C32 H32B 109.5
H32A C32 H32B 109.5
C27 C32 H32C 109.5
H32A C32 H32C 109.5
H32B C32 H32C 109.5
C29 C33 H33A 109.5
C29 C33 H33B 109.5
H33A C33 H33B 109.5
C29 C33 H33C 109.5
H33A C33 H33C 109.5
H33B C33 H33C 109.5
C31 C34 H34A 109.5
C31 C34 H34B 109.5
H34A C34 H34B 109.5
C31 C34 H34C 109.5
H34A C34 H34C 109.5
H34B C34 H34C 109.5
C6 N1 C7 121.49(15)
C6 N1 Cr01 102.60(11)
C7 N1 Cr01 132.80(12)
C1 N2 C12 122.42(16)
C1 N2 Cr01 103.39(12)
C12 N2 Cr01 133.26(14)
C17 N3 Cr01 150.88(13)
C26 N4 Cr01 175.90(14)
N4 Cr01 N3 112.30(8)
N4 Cr01 N2 112.01(7)
N3 Cr01 N2 116.56(7)
N4 Cr01 N1 109.63(7)
N3 Cr01 N1 118.44(7)
N2 Cr01 N1 85.18(7)

loop_
_geom_bond_atom_site_label_1
_geom_bond_atom_site_label_2
_geom_bond_distance
C1 N2 1.362(3)
C1 C2 1.424(3)
C1 C6 1.449(3)
C2 C3 1.364(3)
C2 H2 0.9500
C3 C4 1.408(3)
C3 H3 0.9500
C4 C5 1.374(3)
C4 H4 0.9500
C5 C6 1.415(3)
C5 H5 0.9500
C6 N1 1.369(2)
C7 N1 1.459(2)
C7 C8 1.546(2)
C7 H7A 0.9900
C7 H7B 0.9900
C8 C9 1.526(3)
C8 C10 1.526(3)
C8 C11 1.529(3)
C9 H9A 0.9800
C9 H9B 0.9800
C9 H9C 0.9800
C10 H10A 0.9800
C10 H10B 0.9800
C10 H10C 0.9800
C11 H11A 0.9800
C11 H11B 0.9800
C11 H11C 0.9800
C12 N2 1.461(2)
C12 C13 1.547(3)
C12 H12A 0.9900
C12 H12B 0.9900
C13 C16 1.501(3)
C13 C14 1.511(4)
C13 C15 1.526(4)
C14 H14A 0.9800
C14 H14B 0.9800
C14 H14C 0.9800
C15 H15A 0.9800
C15 H15B 0.9800
C15 H15C 0.9800
C16 H16A 0.9800
C16 H16B 0.9800
C16 H16C 0.9800
C17 N3 1.381(2)
C17 C18 1.413(2)
C17 C22 1.415(3)
C18 C19 1.390(3)
C18 C23 1.500(2)
C19 C20 1.386(3)
C19 H19 0.9500
C20 C21 1.393(3)
C20 C24 1.505(3)
C21 C22 1.382(3)
C21 H21 0.9500
C22 C25 1.506(3)
C23 H23A 0.9800
C23 H23B 0.9800
C23 H23C 0.9800
C24 H24A 0.9800
C24 H24B 0.9800
C24 H24C 0.9800
C25 H25A 0.9800
C25 H25B 0.9800
C25 H25C 0.9800
C26 N4 1.378(2)
C26 C27 1.409(3)
C26 C31 1.411(3)
C27 C28 1.384(3)
C27 C32 1.504(3)
C28 C29 1.394(3)
C28 H28 0.9500
C29 C30 1.392(3)
C29 C33 1.505(3)
C30 C31 1.387(3)
C30 H30 0.9500
C31 C34 1.501(2)
C32 H32A 0.9800
C32 H32B 0.9800
C32 H32C 0.9800
C33 H33A 0.9800
C33 H33B 0.9800
C33 H33C 0.9800
C34 H34A 0.9800
C34 H34B 0.9800
C34 H34C 0.9800
N1 Cr01 1.9182(15)
N2 Cr01 1.8996(15)
N3 Cr01 1.6736(16)
N4 Cr01 1.6623(16)

loop_
_geom_torsion_atom_site_label_1
_geom_torsion_atom_site_label_2
_geom_torsion_atom_site_label_3
_geom_torsion_atom_site_label_4
_geom_torsion
N2 C1 C2 C3 179.94(17)
C6 C1 C2 C3 0.0(3)
C1 C2 C3 C4 -0.9(3)
C2 C3 C4 C5 0.8(3)
C3 C4 C5 C6 0.2(3)
C4 C5 C6 N1 178.95(17)
C4 C5 C6 C1 -1.1(3)
N2 C1 C6 N1 1.0(2)
C2 C1 C6 N1 -179.05(16)
N2 C1 C6 C5 -178.93(16)
C2 C1 C6 C5 1.0(2)
N1 C7 C8 C9 58.5(2)
N1 C7 C8 C10 -63.5(2)
N1 C7 C8 C11 177.63(16)
N2 C12 C13 C16 54.7(3)
N2 C12 C13 C14 -67.4(3)
N2 C12 C13 C15 172.5(3)
N3 C17 C18 C19 -177.67(16)
C22 C17 C18 C19 0.0(3)
N3 C17 C18 C23 1.5(3)
C22 C17 C18 C23 179.17(17)
C17 C18 C19 C20 1.4(3)
C23 C18 C19 C20 -177.76(18)
C18 C19 C20 C21 -1.7(3)
C18 C19 C20 C24 176.21(19)
C19 C20 C21 C22 0.6(3)
C24 C20 C21 C22 -177.3(2)
C20 C21 C22 C17 0.7(3)
C20 C21 C22 C25 179.2(2)
N3 C17 C22 C21 176.66(18)
C18 C17 C22 C21 -1.1(3)
N3 C17 C22 C25 -1.8(3)
C18 C17 C22 C25 -179.53(18)
N4 C26 C27 C28 -178.12(19)
C31 C26 C27 C28 0.4(3)
N4 C26 C27 C32 1.9(3)
C31 C26 C27 C32 -179.66(19)
C26 C27 C28 C29 -0.7(4)
C32 C27 C28 C29 179.3(2)
C27 C28 C29 C30 0.6(4)
C27 C28 C29 C33 -180.0(2)
C28 C29 C30 C31 0.0(4)
C33 C29 C30 C31 -179.5(2)
C29 C30 C31 C26 -0.3(3)
C29 C30 C31 C34 177.3(2)
N4 C26 C31 C30 178.62(18)
C27 C26 C31 C30 0.1(3)
N4 C26 C31 C34 1.0(3)
C27 C26 C31 C34 -177.52(19)
C5 C6 N1 C7 -12.7(3)
C1 C6 N1 C7 167.41(15)
C5 C6 N1 Cr01 149.77(16)
C1 C6 N1 Cr01 -30.14(16)
C8 C7 N1 C6 -93.7(2)
C8 C7 N1 Cr01 109.95(17)
C2 C1 N2 C12 19.5(3)
C6 C1 N2 C12 -160.56(16)
C2 C1 N2 Cr01 -150.80(16)
C6 C1 N2 Cr01 29.15(17)
C13 C12 N2 C1 89.0(2)
C13 C12 N2 Cr01 -104.0(2)
C18 C17 N3 Cr01 -92.1(3)
C22 C17 N3 Cr01 90.2(3)
C27 C26 N4 Cr01 49(2)
C31 C26 N4 Cr01 -129.3(19)
C26 N4 Cr01 N3 -9(2)
C26 N4 Cr01 N2 124.1(19)
C26 N4 Cr01 N1 -143.1(19)
C17 N3 Cr01 N4 1.6(3)
C17 N3 Cr01 N2 -129.5(3)
C17 N3 Cr01 N1 131.0(3)
C1 N2 Cr01 N4 71.74(13)
C12 N2 Cr01 N4 -96.99(17)
C1 N2 Cr01 N3 -156.99(11)
C12 N2 Cr01 N3 34.28(19)
C1 N2 Cr01 N1 -37.51(11)
C12 N2 Cr01 N1 153.77(17)
C6 N1 Cr01 N4 -73.83(12)
C7 N1 Cr01 N4 85.65(17)
C6 N1 Cr01 N3 155.53(11)
C7 N1 Cr01 N3 -44.99(18)
C6 N1 Cr01 N2 37.84(12)
C7 N1 Cr01 N2 -162.68(17)
